data_7239972
loop_
_publ_author_name
'Wu, Yuewei'
'Xi, Jing'
'Yang, Jinhui'
'Song, Weiming'
'Luo, Shuchang'
'Wang, Zheng'
'Liu, Xiangyu'

_publ_section_title
;
 Coligand effects on the architectures and magnetic properties of
 octahedral cobalt(ii) complexes with easy-axis magnetic anisotropy
;
_journal_issue 13
_journal_name_full CrystEngComm
_journal_page_first 2297
_journal_page_last 2303
_journal_paper_doi 10.1039/C9CE01871A
_journal_volume 22
_journal_year 2020
_chemical_formula_moiety 'C24 H20 Co N18, H2 O'
_chemical_formula_sum 'C24 H22 Co N18 O'
_chemical_formula_weight 637.52
_space_group_crystal_system monoclinic
_space_group_IT_number 14
_space_group_name_Hall '-P 2yn'
_space_group_name_H-M_alt 'P 1 21/n 1'
_atom_sites_solution_hydrogens mixed
_atom_sites_solution_primary dual
_audit_creation_date 2018-01-02
_audit_creation_method
;
Olex2 1.2
(compiled 2017.08.10 svn.r3458 for OlexSys, GUI svn.r5381)
;
_audit_update_record
;
2019-11-04 deposited with the CCDC.	2020-02-21 downloaded from the CCDC.
;
_cell_angle_alpha 90
_cell_angle_beta 102.327(5)
_cell_angle_gamma 90
_cell_formula_units_Z 4
_cell_length_a 13.1218(7)
_cell_length_b 14.2515(7)
_cell_length_c 14.6292(8)
_cell_measurement_reflns_used 4005
_cell_measurement_temperature 100.00(10)
_cell_measurement_theta_max 28.1100
_cell_measurement_theta_min 2.7560
_cell_volume 2672.7(2)
_computing_cell_refinement 'CrysAlisPro 1.171.38.43f (Rigaku OD, 2015)'
_computing_data_collection 'CrysAlisPro 1.171.38.43f (Rigaku OD, 2015)'
_computing_data_reduction 'CrysAlisPro 1.171.38.43f (Rigaku OD, 2015)'
_computing_molecular_graphics 'Olex2 (Dolomanov et al., 2009)'
_computing_publication_material 'Olex2 (Dolomanov et al., 2009)'
_computing_structure_refinement 'ShelXL (Sheldrick, 2015)'
_computing_structure_solution 'ShelXT (Sheldrick, 2015)'
_diffrn_ambient_environment N~2~
_diffrn_ambient_temperature 100.00(10)
_diffrn_detector 'CCD plate'
_diffrn_detector_area_resol_mean 5.2684
_diffrn_detector_type AtlasS2
_diffrn_measured_fraction_theta_full 1.000
_diffrn_measured_fraction_theta_max 0.856
_diffrn_measurement_details
;
List of Runs (angles in degrees, time in seconds):

  # Type    Start    End  Width  t~exp~   \w     \q     \k     \f   Frames
#--------------------------------------------------------------------------
  1  \w    -40.00  62.00   1.00   18.00    --  -11.59  57.00-120.00  102
  2  \w     -5.00  85.00   1.00   18.00    --   11.74  77.00 120.00   90
  3  \w    -20.00   5.00   1.00   18.00    --  -11.59 -99.00 -30.00   25
;
_diffrn_measurement_device 'four-circle diffractometer'
_diffrn_measurement_device_type 'SuperNova, Dual, Cu at zero, AtlasS2'
_diffrn_measurement_method '\w scans'
_diffrn_orient_matrix_type 'CrysAlisPro convention (1999,Acta A55,543-557)'
_diffrn_orient_matrix_UB_11 0.0151246000
_diffrn_orient_matrix_UB_12 -0.0416294000
_diffrn_orient_matrix_UB_13 0.0259303000
_diffrn_orient_matrix_UB_21 -0.0465978000
_diffrn_orient_matrix_UB_22 -0.0222781000
_diffrn_orient_matrix_UB_23 -0.0235838000
_diffrn_orient_matrix_UB_31 0.0257222000
_diffrn_orient_matrix_UB_32 -0.0157733000
_diffrn_orient_matrix_UB_33 -0.0351261000
_diffrn_radiation_monochromator mirror
_diffrn_radiation_probe x-ray
_diffrn_radiation_type MoK\a
_diffrn_radiation_wavelength 0.71073
_diffrn_reflns_av_R_equivalents 0.0433
_diffrn_reflns_av_unetI/netI 0.0681
_diffrn_reflns_Laue_measured_fraction_full 1.000
_diffrn_reflns_Laue_measured_fraction_max 0.856
_diffrn_reflns_limit_h_max 17
_diffrn_reflns_limit_h_min -15
_diffrn_reflns_limit_k_max 19
_diffrn_reflns_limit_k_min -14
_diffrn_reflns_limit_l_max 20
_diffrn_reflns_limit_l_min -17
_diffrn_reflns_number 15181
_diffrn_reflns_point_group_measured_fraction_full 1.000
_diffrn_reflns_point_group_measured_fraction_max 0.856
_diffrn_reflns_theta_full 25.242
_diffrn_reflns_theta_max 29.527
_diffrn_reflns_theta_min 2.018
_diffrn_source 'micro-focus sealed X-ray tube'
_diffrn_source_type 'SuperNova (Mo) X-ray Source'
_exptl_absorpt_coefficient_mu 0.701
_exptl_absorpt_correction_T_max 1.00000
_exptl_absorpt_correction_T_min 0.84448
_exptl_absorpt_correction_type multi-scan
_exptl_absorpt_process_details
;
CrysAlisPro 1.171.38.43f (Rigaku Oxford Diffraction, 2015)
Empirical absorption correction using spherical harmonics,
 implemented in SCALE3 ABSPACK scaling algorithm.
;
_exptl_crystal_colour yellow
_exptl_crystal_colour_primary yellow
_exptl_crystal_density_diffrn 1.584
_exptl_crystal_description block
_exptl_crystal_F_000 1308
_exptl_crystal_size_max 0.13
_exptl_crystal_size_mid 0.12
_exptl_crystal_size_min 0.11
_refine_diff_density_max 0.669
_refine_diff_density_min -0.627
_refine_diff_density_rms 0.085
_refine_ls_extinction_method none
_refine_ls_goodness_of_fit_ref 1.060
_refine_ls_hydrogen_treatment constr
_refine_ls_matrix_type full
_refine_ls_number_parameters 402
_refine_ls_number_reflns 6389
_refine_ls_number_restraints 7
_refine_ls_restrained_S_all 1.060
_refine_ls_R_factor_all 0.0927
_refine_ls_R_factor_gt 0.0595
_refine_ls_shift/su_max 0.001
_refine_ls_shift/su_mean 0.000
_refine_ls_structure_factor_coef Fsqd
_refine_ls_weighting_details 'w=1/[\s^2^(Fo^2^)+(0.0480P)^2^+2.1040P] where P=(Fo^2^+2Fc^2^)/3'
_refine_ls_weighting_scheme calc
_refine_ls_wR_factor_gt 0.1223
_refine_ls_wR_factor_ref 0.1386
_reflns_Friedel_coverage 0.000
_reflns_number_gt 4557
_reflns_number_total 6389
_reflns_threshold_expression 'I > 2\s(I)'
_cod_data_source_file c9ce01871a9.cif
_cod_data_source_block pre_xh_9
_cod_depositor_comments
;Adding full bibliography for 7239971--7239972.cif.

 Adding full bibliography for 7239971--7239972.cif.
;
_cod_database_code 7239972
_shelx_shelxl_version_number 2017/1
_shelx_space_group_comment
;
The symmetry employed for this shelxl refinement is uniquely defined
by the following loop, which should always be used as a source of
symmetry information in preference to the above space-group names.
They are only intended as comments.
;
_shelx_estimated_absorpt_t_max 0.927
_shelx_estimated_absorpt_t_min 0.914
_reflns_odcompleteness_completeness 99.93
_reflns_odcompleteness_iscentric 1
_reflns_odcompleteness_theta 26.32
_olex2_refinement_description
;
1. Fixed Uiso
 At 1.2 times of:
  All C(H) groups, All N(H,H) groups
 At 1.5 times of:
  All O(H,H) groups
2. Rigid bond restraints
 N13, N14
 with sigma for 1-2 distances of 0.01 and sigma for 1-3 distances of 0.01
3. Uiso/Uaniso restraints and constraints
N13 \\sim N14: within 2A with sigma of 0.002 and sigma for terminal atoms of
0.004
4.a Free rotating group:
 O1(H1A,H1B)
4.b Rotating group:
 N3(H3A,H3B), N11(H11A,H11B)
4.c Aromatic/amide H refined with riding coordinates:
 C11(H11), C12(H12), C13(H13), C14(H14), C10(H10), C9(H9), C3(H3), C6(H6),
 C21(H21), C5(H5), C22(H22), C16(H16), C4(H4), C15(H15), C23(H23), C24(H24)
;
_olex2_submission_special_instructions 'No special instructions were received'
_oxdiff_exptl_absorpt_empirical_details
;
Empirical correction (ABSPACK) includes:
- Absorption correction using spherical harmonics
- Frame scaling
- Detector area scaling
;
_oxdiff_exptl_absorpt_empirical_full_max 1.282
_oxdiff_exptl_absorpt_empirical_full_min 0.837

loop_
_space_group_symop_operation_xyz
'x, y, z'
'-x+1/2, y+1/2, -z+1/2'
'-x, -y, -z'
'x-1/2, -y-1/2, z-1/2'

loop_
_atom_site_label
_atom_site_type_symbol
_atom_site_fract_x
_atom_site_fract_y
_atom_site_fract_z
_atom_site_U_iso_or_equiv
_atom_site_adp_type
_atom_site_occupancy
_atom_site_site_symmetry_order
_atom_site_calc_flag
_atom_site_refinement_flags_posn
_atom_site_refinement_flags_adp
_atom_site_refinement_flags_occupancy
_atom_site_disorder_assembly
_atom_site_disorder_group
Co01 Co 0.48868(3) 0.54554(3) 0.71793(3) 0.01901(13) Uani 1 1 d . . . . .
N6 N 0.42821(19) 0.62840(18) 0.59683(17) 0.0194(6) Uani 1 1 d . . . . .
N5 N 0.51627(19) 0.68296(18) 0.76816(17) 0.0201(6) Uani 1 1 d . . . . .
N8 N 0.45215(19) 0.40882(18) 0.66988(18) 0.0211(6) Uani 1 1 d . . . . .
N7 N 0.54649(19) 0.46180(19) 0.83964(18) 0.0231(6) Uani 1 1 d . . . . .
N2 N 0.49313(19) 0.83332(17) 0.74878(18) 0.0203(6) Uani 1 1 d . . . . .
N4 N 0.56152(19) 0.72501(18) 0.85110(18) 0.0219(6) Uani 1 1 d . . . . .
N10 N 0.46888(19) 0.25798(18) 0.6910(2) 0.0250(6) Uani 1 1 d . . . . .
N17 N 0.7097(2) 0.58622(19) 0.72029(18) 0.0222(6) Uani 1 1 d . . . . .
N1 N 0.6042(2) 0.97272(19) 0.87784(19) 0.0263(6) Uani 1 1 d . . . . .
N16 N 0.6392(2) 0.53609(18) 0.68740(19) 0.0240(6) Uani 1 1 d . . . . .
N3 N 0.4627(2) 0.92124(19) 0.7070(2) 0.0288(6) Uani 1 1 d . . . . .
H3A H 0.469597 0.920377 0.649568 0.035 Uiso 1 1 d GR . . . .
H3B H 0.398129 0.932024 0.707968 0.035 Uiso 1 1 d GR . . . .
N13 N 0.3407(2) 0.55437(19) 0.75729(19) 0.0242(5) Uani 1 1 d . U . . .
N9 N 0.4081(2) 0.36690(18) 0.58697(19) 0.0235(6) Uani 1 1 d . . . . .
N12 N 0.4008(2) 0.11543(19) 0.5477(2) 0.0356(7) Uani 1 1 d . . . . .
N14 N 0.3002(2) 0.6282(2) 0.76892(19) 0.0274(6) Uani 1 1 d . U . . .
O1 O 0.2555(2) 0.38610(19) 0.8076(2) 0.0522(8) Uani 1 1 d . . . . .
H1A H 0.252842 0.339586 0.770814 0.078 Uiso 1 1 d G . . . .
H1B H 0.282688 0.432751 0.785523 0.078 Uiso 1 1 d G . . . .
N11 N 0.4946(2) 0.1699(2) 0.7347(2) 0.0361(8) Uani 1 1 d . . . . .
H11A H 0.472815 0.167813 0.786191 0.043 Uiso 1 1 d GR . . . .
H11B H 0.464587 0.126302 0.697824 0.043 Uiso 1 1 d GR . . . .
N18 N 0.7805(2) 0.6349(2) 0.7516(2) 0.0334(7) Uani 1 1 d . . . . .
C7 C 0.4755(2) 0.7479(2) 0.7074(2) 0.0199(7) Uani 1 1 d . . . . .
N15 N 0.2598(2) 0.6997(2) 0.7809(2) 0.0387(8) Uani 1 1 d . . . . .
C2 C 0.5846(2) 0.8874(2) 0.9096(2) 0.0228(7) Uani 1 1 d . . . . .
C19 C 0.4193(2) 0.2756(2) 0.6001(2) 0.0232(7) Uani 1 1 d . . . . .
C8 C 0.4223(2) 0.7220(2) 0.6114(2) 0.0200(7) Uani 1 1 d . . . . .
C1 C 0.5460(2) 0.8159(2) 0.8382(2) 0.0218(7) Uani 1 1 d . . . . .
C11 C 0.3412(2) 0.6531(2) 0.4378(2) 0.0231(7) Uani 1 1 d . . . . .
H11 H 0.316042 0.628344 0.378500 0.028 Uiso 1 1 calc R . . . .
C18 C 0.4873(2) 0.3426(2) 0.7321(2) 0.0202(7) Uani 1 1 d . . . . .
C12 C 0.3883(2) 0.5957(2) 0.5110(2) 0.0216(7) Uani 1 1 d . . . . .
H12 H 0.392383 0.531639 0.500061 0.026 Uiso 1 1 calc R . . . .
C13 C 0.5904(2) 0.4946(3) 0.9246(2) 0.0286(8) Uani 1 1 d . . . . .
H13 H 0.599001 0.559044 0.932577 0.034 Uiso 1 1 calc R . . . .
C14 C 0.6237(3) 0.4364(3) 1.0013(2) 0.0343(9) Uani 1 1 d . . . . .
H14 H 0.654738 0.461336 1.059310 0.041 Uiso 1 1 calc R . . . .
C10 C 0.3322(2) 0.7476(2) 0.4543(2) 0.0268(7) Uani 1 1 d . . . . .
H10 H 0.299049 0.787213 0.406697 0.032 Uiso 1 1 calc R . . . .
C17 C 0.5358(2) 0.3679(2) 0.8285(2) 0.0237(7) Uani 1 1 d . . . . .
C9 C 0.3733(3) 0.7829(2) 0.5431(2) 0.0270(7) Uani 1 1 d . . . . .
H9 H 0.367790 0.846378 0.556030 0.032 Uiso 1 1 calc R . . . .
C20 C 0.3856(2) 0.2069(2) 0.5252(3) 0.0255(7) Uani 1 1 d . . . . .
C3 C 0.6003(2) 0.8647(2) 1.0035(2) 0.0287(8) Uani 1 1 d . . . . .
H3 H 0.585862 0.804697 1.022361 0.034 Uiso 1 1 calc R . . . .
C6 C 0.6428(3) 1.0370(2) 0.9422(2) 0.0285(8) Uani 1 1 d . . . . .
H6 H 0.658772 1.095981 0.921904 0.034 Uiso 1 1 calc R . . . .
C21 C 0.3430(2) 0.2374(2) 0.4359(2) 0.0276(8) Uani 1 1 d . . . . .
H21 H 0.332947 0.301094 0.423382 0.033 Uiso 1 1 calc R . . . .
C5 C 0.6605(3) 1.0207(3) 1.0379(3) 0.0329(8) Uani 1 1 d . . . . .
H5 H 0.687050 1.067764 1.080421 0.039 Uiso 1 1 calc R . . . .
C22 C 0.3152(3) 0.1720(3) 0.3649(3) 0.0339(8) Uani 1 1 d . . . . .
H22 H 0.285735 0.190603 0.304073 0.041 Uiso 1 1 calc R . . . .
C16 C 0.5662(2) 0.3053(3) 0.9022(2) 0.0319(8) Uani 1 1 d . . . . .
H16 H 0.557203 0.241022 0.892924 0.038 Uiso 1 1 calc R . . . .
C4 C 0.6377(2) 0.9333(3) 1.0683(2) 0.0306(8) Uani 1 1 d . . . . .
H4 H 0.647520 0.920709 1.131986 0.037 Uiso 1 1 calc R . . . .
C15 C 0.6099(3) 0.3409(3) 0.9896(3) 0.0365(9) Uani 1 1 d . . . . .
H15 H 0.629957 0.300603 1.040246 0.044 Uiso 1 1 calc R . . . .
C23 C 0.3323(3) 0.0788(3) 0.3869(3) 0.0398(10) Uani 1 1 d . . . . .
H23 H 0.315644 0.033091 0.340714 0.048 Uiso 1 1 calc R . . . .
C24 C 0.3741(3) 0.0541(2) 0.4773(3) 0.0423(10) Uani 1 1 d . . . . .
H24 H 0.384744 -0.009320 0.490903 0.051 Uiso 1 1 calc R . . . .

loop_
_atom_site_aniso_label
_atom_site_aniso_U_11
_atom_site_aniso_U_22
_atom_site_aniso_U_33
_atom_site_aniso_U_23
_atom_site_aniso_U_13
_atom_site_aniso_U_12
Co01 0.0191(2) 0.0199(2) 0.0179(2) 0.00306(17) 0.00372(17) 0.00063(17)
N6 0.0178(12) 0.0231(14) 0.0180(14) 0.0024(11) 0.0056(11) -0.0017(11)
N5 0.0201(13) 0.0227(14) 0.0171(14) 0.0019(11) 0.0032(11) 0.0006(11)
N8 0.0202(13) 0.0224(14) 0.0211(15) 0.0030(12) 0.0051(11) 0.0015(11)
N7 0.0173(13) 0.0321(15) 0.0203(14) 0.0030(12) 0.0046(11) 0.0041(12)
N2 0.0220(13) 0.0174(13) 0.0225(14) 0.0012(11) 0.0067(11) -0.0001(11)
N4 0.0206(13) 0.0249(14) 0.0200(14) 0.0005(12) 0.0041(11) -0.0007(11)
N10 0.0171(13) 0.0207(14) 0.0376(17) 0.0117(12) 0.0069(12) 0.0019(11)
N17 0.0245(14) 0.0268(14) 0.0164(14) 0.0012(12) 0.0066(12) 0.0041(13)
N1 0.0248(14) 0.0237(14) 0.0308(16) -0.0047(12) 0.0068(12) 0.0017(12)
N16 0.0210(14) 0.0269(15) 0.0247(15) -0.0033(12) 0.0064(12) -0.0013(12)
N3 0.0331(16) 0.0253(14) 0.0296(17) 0.0084(13) 0.0105(13) 0.0064(13)
N13 0.0225(12) 0.0271(13) 0.0239(13) 0.0047(11) 0.0073(10) 0.0015(10)
N9 0.0231(14) 0.0190(13) 0.0295(16) 0.0018(12) 0.0078(12) -0.0007(11)
N12 0.0301(16) 0.0183(14) 0.059(2) 0.0031(15) 0.0108(15) -0.0035(13)
N14 0.0246(13) 0.0325(14) 0.0256(13) 0.0046(11) 0.0062(11) -0.0020(11)
O1 0.0490(17) 0.0375(16) 0.079(2) -0.0032(16) 0.0327(17) -0.0082(14)
N11 0.0368(17) 0.0217(15) 0.050(2) 0.0169(14) 0.0100(16) 0.0013(13)
N18 0.0287(16) 0.0391(17) 0.0326(18) -0.0118(14) 0.0067(13) -0.0092(14)
C7 0.0167(15) 0.0203(15) 0.0244(17) 0.0038(13) 0.0081(13) 0.0010(13)
N15 0.0378(18) 0.0351(18) 0.046(2) 0.0050(15) 0.0148(15) 0.0097(15)
C2 0.0168(15) 0.0244(17) 0.0282(18) -0.0037(14) 0.0068(13) 0.0002(13)
C19 0.0184(15) 0.0215(16) 0.0311(19) 0.0040(14) 0.0085(14) -0.0005(13)
C8 0.0186(15) 0.0217(16) 0.0203(16) 0.0023(13) 0.0054(13) -0.0012(13)
C1 0.0198(15) 0.0261(17) 0.0203(17) 0.0017(14) 0.0061(13) 0.0012(14)
C11 0.0196(15) 0.0336(19) 0.0165(16) 0.0034(14) 0.0045(13) -0.0008(14)
C18 0.0144(14) 0.0197(16) 0.0282(19) 0.0059(14) 0.0082(13) -0.0006(13)
C12 0.0165(15) 0.0243(16) 0.0259(18) -0.0005(14) 0.0085(13) -0.0016(13)
C13 0.0247(17) 0.040(2) 0.0221(18) 0.0033(16) 0.0067(14) 0.0037(16)
C14 0.0270(18) 0.056(3) 0.0204(18) 0.0111(17) 0.0061(15) 0.0120(18)
C10 0.0254(17) 0.0332(19) 0.0210(17) 0.0120(15) 0.0036(14) 0.0024(15)
C17 0.0169(15) 0.0257(17) 0.0311(19) 0.0093(15) 0.0106(14) 0.0039(14)
C9 0.0323(18) 0.0238(17) 0.0253(18) 0.0060(15) 0.0071(15) 0.0019(15)
C20 0.0175(15) 0.0183(16) 0.043(2) -0.0008(15) 0.0126(15) -0.0026(13)
C3 0.0224(16) 0.0340(19) 0.030(2) -0.0010(16) 0.0069(14) -0.0028(15)
C6 0.0257(17) 0.0234(17) 0.036(2) -0.0048(15) 0.0064(15) 0.0024(14)
C21 0.0219(16) 0.0239(17) 0.039(2) -0.0040(15) 0.0104(15) -0.0023(14)
C5 0.0252(18) 0.036(2) 0.037(2) -0.0145(17) 0.0042(16) 0.0007(16)
C22 0.0250(18) 0.036(2) 0.043(2) -0.0095(17) 0.0127(16) -0.0069(16)
C16 0.0246(17) 0.041(2) 0.033(2) 0.0162(17) 0.0123(16) 0.0057(16)
C4 0.0216(16) 0.045(2) 0.0246(19) -0.0036(16) 0.0042(14) 0.0001(16)
C15 0.0285(18) 0.055(3) 0.029(2) 0.0211(18) 0.0129(16) 0.0126(18)
C23 0.033(2) 0.032(2) 0.058(3) -0.017(2) 0.018(2) -0.0112(17)
C24 0.037(2) 0.0201(18) 0.073(3) -0.003(2) 0.020(2) -0.0007(16)

loop_
_atom_type_symbol
_atom_type_description
_atom_type_scat_dispersion_real
_atom_type_scat_dispersion_imag
_atom_type_scat_source
C C 0.0033 0.0016 'International Tables Vol C Tables 4.2.6.8 and 6.1.1.4'
H H 0.0000 0.0000 'International Tables Vol C Tables 4.2.6.8 and 6.1.1.4'
Co Co 0.3494 0.9721 'International Tables Vol C Tables 4.2.6.8 and 6.1.1.4'
N N 0.0061 0.0033 'International Tables Vol C Tables 4.2.6.8 and 6.1.1.4'
O O 0.0106 0.0060 'International Tables Vol C Tables 4.2.6.8 and 6.1.1.4'

loop_
_geom_angle_atom_site_label_1
_geom_angle_atom_site_label_2
_geom_angle_atom_site_label_3
_geom_angle
_geom_angle_site_symmetry_1
_geom_angle_site_symmetry_3
_geom_angle_publ_flag
N6 Co01 N7 178.95(9) . . ?
N6 Co01 N13 89.59(9) . . ?
N5 Co01 N6 77.29(10) . . ?
N5 Co01 N7 103.01(10) . . ?
N5 Co01 N16 91.96(10) . . ?
N5 Co01 N13 87.10(10) . . ?
N8 Co01 N6 102.61(10) . . ?
N8 Co01 N5 176.49(9) . . ?
N8 Co01 N7 77.03(10) . . ?
N8 Co01 N16 91.55(10) . . ?
N8 Co01 N13 89.38(10) . . ?
N16 Co01 N6 93.34(10) . . ?
N16 Co01 N7 87.66(10) . . ?
N16 Co01 N13 176.66(10) . . ?
N13 Co01 N7 89.42(9) . . ?
C8 N6 Co01 115.9(2) . . ?
C12 N6 Co01 126.0(2) . . ?
C12 N6 C8 117.8(3) . . ?
N4 N5 Co01 136.8(2) . . ?
C7 N5 Co01 113.9(2) . . ?
C7 N5 N4 109.1(3) . . ?
N9 N8 Co01 136.8(2) . . ?
C18 N8 Co01 114.3(2) . . ?
C18 N8 N9 108.6(3) . . ?
C13 N7 Co01 125.7(2) . . ?
C13 N7 C17 118.1(3) . . ?
C17 N7 Co01 116.2(2) . . ?
C7 N2 N3 126.6(3) . . ?
C7 N2 C1 105.5(3) . . ?
C1 N2 N3 127.9(3) . . ?
C1 N4 N5 106.2(2) . . ?
C19 N10 N11 128.1(3) . . ?
C18 N10 N11 126.1(3) . . ?
C18 N10 C19 105.8(3) . . ?
N18 N17 N16 178.6(3) . . ?
C6 N1 C2 116.7(3) . . ?
N17 N16 Co01 123.8(2) . . ?
N2 N3 H3A 109.2 . . ?
N2 N3 H3B 109.7 . . ?
H3A N3 H3B 109.0 . . ?
N14 N13 Co01 122.7(2) . . ?
C19 N9 N8 106.8(3) . . ?
C24 N12 C20 116.3(3) . . ?
N15 N14 N13 179.1(3) . . ?
H1A O1 H1B 109.5 . . ?
N10 N11 H11A 109.6 . . ?
N10 N11 H11B 108.9 . . ?
H11A N11 H11B 109.3 . . ?
N5 C7 N2 108.9(3) . . ?
N5 C7 C8 120.6(3) . . ?
N2 C7 C8 130.5(3) . . ?
N1 C2 C1 116.4(3) . . ?
N1 C2 C3 123.7(3) . . ?
C3 C2 C1 119.9(3) . . ?
N10 C19 C20 127.4(3) . . ?
N9 C19 N10 109.7(3) . . ?
N9 C19 C20 122.9(3) . . ?
N6 C8 C7 111.3(3) . . ?
N6 C8 C9 122.7(3) . . ?
C9 C8 C7 125.9(3) . . ?
N2 C1 C2 125.5(3) . . ?
N4 C1 N2 110.3(3) . . ?
N4 C1 C2 124.1(3) . . ?
C12 C11 H11 120.5 . . ?
C10 C11 H11 120.5 . . ?
C10 C11 C12 118.9(3) . . ?
N8 C18 N10 109.1(3) . . ?
N8 C18 C17 120.2(3) . . ?
N10 C18 C17 130.7(3) . . ?
N6 C12 C11 122.7(3) . . ?
N6 C12 H12 118.6 . . ?
C11 C12 H12 118.6 . . ?
N7 C13 H13 118.6 . . ?
N7 C13 C14 122.8(3) . . ?
C14 C13 H13 118.6 . . ?
C13 C14 H14 120.7 . . ?
C15 C14 C13 118.6(4) . . ?
C15 C14 H14 120.7 . . ?
C11 C10 H10 120.4 . . ?
C11 C10 C9 119.2(3) . . ?
C9 C10 H10 120.4 . . ?
N7 C17 C18 111.9(3) . . ?
N7 C17 C16 122.4(3) . . ?
C16 C17 C18 125.6(3) . . ?
C8 C9 C10 118.5(3) . . ?
C8 C9 H9 120.7 . . ?
C10 C9 H9 120.7 . . ?
N12 C20 C19 117.3(3) . . ?
N12 C20 C21 123.1(3) . . ?
C21 C20 C19 119.7(3) . . ?
C2 C3 H3 120.9 . . ?
C4 C3 C2 118.2(3) . . ?
C4 C3 H3 120.9 . . ?
N1 C6 H6 118.2 . . ?
N1 C6 C5 123.6(3) . . ?
C5 C6 H6 118.2 . . ?
C20 C21 H21 120.4 . . ?
C20 C21 C22 119.2(3) . . ?
C22 C21 H21 120.4 . . ?
C6 C5 H5 120.8 . . ?
C4 C5 C6 118.4(3) . . ?
C4 C5 H5 120.8 . . ?
C21 C22 H22 120.9 . . ?
C23 C22 C21 118.1(4) . . ?
C23 C22 H22 120.9 . . ?
C17 C16 H16 120.8 . . ?
C15 C16 C17 118.4(4) . . ?
C15 C16 H16 120.8 . . ?
C3 C4 H4 120.3 . . ?
C5 C4 C3 119.3(3) . . ?
C5 C4 H4 120.3 . . ?
C14 C15 C16 119.7(3) . . ?
C14 C15 H15 120.2 . . ?
C16 C15 H15 120.2 . . ?
C22 C23 H23 120.4 . . ?
C24 C23 C22 119.2(4) . . ?
C24 C23 H23 120.4 . . ?
N12 C24 C23 124.2(3) . . ?
N12 C24 H24 117.9 . . ?
C23 C24 H24 117.9 . . ?

loop_
_geom_bond_atom_site_label_1
_geom_bond_atom_site_label_2
_geom_bond_distance
_geom_bond_site_symmetry_2
_geom_bond_publ_flag
Co01 N6 2.136(3) . ?
Co01 N5 2.096(3) . ?
Co01 N8 2.092(3) . ?
Co01 N7 2.143(3) . ?
Co01 N16 2.120(2) . ?
Co01 N13 2.144(2) . ?
N6 C8 1.356(4) . ?
N6 C12 1.336(4) . ?
N5 N4 1.370(3) . ?
N5 C7 1.314(4) . ?
N8 N9 1.365(4) . ?
N8 C18 1.324(4) . ?
N7 C13 1.337(4) . ?
N7 C17 1.351(4) . ?
N2 N3 1.414(4) . ?
N2 C7 1.357(4) . ?
N2 C1 1.367(4) . ?
N4 C1 1.318(4) . ?
N10 N11 1.416(4) . ?
N10 C19 1.372(4) . ?
N10 C18 1.346(4) . ?
N17 N16 1.186(4) . ?
N17 N18 1.172(4) . ?
N1 C2 1.345(4) . ?
N1 C6 1.334(4) . ?
N3 H3A 0.8638 . ?
N3 H3B 0.8640 . ?
N13 N14 1.207(4) . ?
N9 C19 1.319(4) . ?
N12 C20 1.348(4) . ?
N12 C24 1.338(5) . ?
N14 N15 1.179(4) . ?
O1 H1A 0.8500 . ?
O1 H1B 0.8500 . ?
N11 H11A 0.8613 . ?
N11 H11B 0.8612 . ?
C7 C8 1.477(4) . ?
C2 C1 1.470(4) . ?
C2 C3 1.384(5) . ?
C19 C20 1.466(5) . ?
C8 C9 1.375(4) . ?
C11 H11 0.9300 . ?
C11 C12 1.385(4) . ?
C11 C10 1.377(5) . ?
C18 C17 1.463(5) . ?
C12 H12 0.9300 . ?
C13 H13 0.9300 . ?
C13 C14 1.389(5) . ?
C14 H14 0.9300 . ?
C14 C15 1.380(5) . ?
C10 H10 0.9300 . ?
C10 C9 1.390(5) . ?
C17 C16 1.391(4) . ?
C9 H9 0.9300 . ?
C20 C21 1.377(5) . ?
C3 H3 0.9300 . ?
C3 C4 1.378(5) . ?
C6 H6 0.9300 . ?
C6 C5 1.389(5) . ?
C21 H21 0.9300 . ?
C21 C22 1.385(5) . ?
C5 H5 0.9300 . ?
C5 C4 1.377(5) . ?
C22 H22 0.9300 . ?
C22 C23 1.373(5) . ?
C16 H16 0.9300 . ?
C16 C15 1.380(5) . ?
C4 H4 0.9300 . ?
C15 H15 0.9300 . ?
C23 H23 0.9300 . ?
C23 C24 1.366(6) . ?
C24 H24 0.9300 . ?
